data_4072708
loop_
_publ_author_name
'Lai, Rung-Yi'
'Surekha, K.'
'Hayashi, Akito'
'Ozawa, Fumiyuki'
'Liu, Yi-Hong'
'Peng, Shie-Ming'
'Liu, Shiuh-Tzung'

_publ_section_title
;
 Intra- and Intermolecular Hydroamination of Alkynes Catalyzed
 byortho-Metalated Iridium Complexes
;
_journal_issue 4
_journal_name_full Organometallics
_journal_page_first 1062
_journal_paper_doi 10.1021/om060965c
_journal_volume 26
_journal_year 2007
_chemical_formula_sum 'C35 H36 B Cl4 F4 Ir N P'
_chemical_formula_weight 922.43
_chemical_name_systematic
; 
 ? 
;
_space_group_IT_number 14
_symmetry_cell_setting monoclinic
_symmetry_space_group_name_Hall '-P 2yn'
_symmetry_space_group_name_H-M 'P 1 21/n 1'
_atom_sites_solution_hydrogens geom
_atom_sites_solution_primary direct
_atom_sites_solution_secondary difmap
_audit_creation_method SHELXL-97
_cell_angle_alpha 90.00
_cell_angle_beta 92.025(18)
_cell_angle_gamma 90.00
_cell_formula_units_Z 4
_cell_length_a 11.140(3)
_cell_length_b 13.6774(14)
_cell_length_c 23.659(2)
_cell_measurement_reflns_used 25
_cell_measurement_temperature 295(2)
_cell_measurement_theta_max 14.76
_cell_measurement_theta_min 9.58
_cell_volume 3602.6(11)
_computing_cell_refinement 'Nonius CAD4'
_computing_data_collection 'Nonius CAD4'
_computing_data_reduction 'NRCSDP DATRD2'
_computing_molecular_graphics 'Siemens SHELXTL'
_computing_publication_material 'Siemens SHELXTL'
_computing_structure_refinement 'SHELXL-97 (Sheldrick, 1997)'
_computing_structure_solution 'SHELXS-97 (Sheldrick, 1990)'
_diffrn_ambient_temperature 295(2)
_diffrn_measured_fraction_theta_full 0.999
_diffrn_measured_fraction_theta_max 0.999
_diffrn_measurement_method '\w--2\q scans'
_diffrn_radiation_monochromator graphite
_diffrn_radiation_source 'fine-focus sealed tube'
_diffrn_radiation_type MoK\a
_diffrn_radiation_wavelength 0.71073
_diffrn_reflns_av_R_equivalents 0.0000
_diffrn_reflns_av_sigmaI/netI 0.0895
_diffrn_reflns_limit_h_max 12
_diffrn_reflns_limit_h_min -12
_diffrn_reflns_limit_k_max 15
_diffrn_reflns_limit_k_min 0
_diffrn_reflns_limit_l_max 27
_diffrn_reflns_limit_l_min 0
_diffrn_reflns_number 5627
_diffrn_reflns_theta_full 23.97
_diffrn_reflns_theta_max 23.97
_diffrn_reflns_theta_min 1.72
_diffrn_standards_decay_% 56
_diffrn_standards_interval_time 60
_diffrn_standards_number 3
_exptl_absorpt_coefficient_mu 4.095
_exptl_absorpt_correction_T_max 0.3117
_exptl_absorpt_correction_T_min 0.2421
_exptl_absorpt_correction_type empirical
_exptl_crystal_colour yellow
_exptl_crystal_density_diffrn 1.701
_exptl_crystal_density_meas ?
_exptl_crystal_density_method 'not measured'
_exptl_crystal_description block
_exptl_crystal_F_000 1816
_exptl_crystal_size_max 0.55
_exptl_crystal_size_mid 0.40
_exptl_crystal_size_min 0.36
_refine_diff_density_max 1.958
_refine_diff_density_min -1.674
_refine_diff_density_rms 0.182
_refine_ls_extinction_method none
_refine_ls_goodness_of_fit_ref 1.048
_refine_ls_hydrogen_treatment constr
_refine_ls_matrix_type full
_refine_ls_number_parameters 428
_refine_ls_number_reflns 5627
_refine_ls_number_restraints 2
_refine_ls_restrained_S_all 1.047
_refine_ls_R_factor_all 0.1080
_refine_ls_R_factor_gt 0.0633
_refine_ls_shift/su_max 0.005
_refine_ls_shift/su_mean 0.000
_refine_ls_structure_factor_coef Fsqd
_refine_ls_weighting_details 'calc w=1/[\s^2^(Fo^2^)+(0.0518P)^2^+35.9172P] where P=(Fo^2^+2Fc^2^)/3'
_refine_ls_weighting_scheme calc
_refine_ls_wR_factor_gt 0.1274
_refine_ls_wR_factor_ref 0.1395
_reflns_number_gt 3784
_reflns_number_total 5627
_reflns_threshold_expression >2sigma(I)
_cod_data_source_file om060965csi20061208_125025.cif
_cod_data_source_block ic6229
_cod_depositor_comments
;
The following automatic conversions were performed:

'_symmetry_cell_setting' value 'Monoclinic' changed to 'monoclinic'
according to /home/saulius/struct/CIF-dictionaries/cif_core.dic
dictionary named 'cif_core.dic' version 2.4.1 from 2010-06-29.

Automatic conversion script
Id: cif_fix_values 1715 2011-07-08 13:25:40Z adriana 

The following automatic conversions were performed:

'_exptl_crystal_density_meas' value 'not_measured' was changed to '?'
- the value is perceived as not measured.

Automatic conversion script
Id: cif_fix_values 3008 2015-01-20 13:52:24Z robertas 
;
_cod_original_cell_volume 3602.7(11)
_cod_original_sg_symbol_H-M P2(1)/n
_cod_database_code 4072708

loop_
_symmetry_equiv_pos_as_xyz
'x, y, z'
'-x+1/2, y+1/2, -z+1/2'
'-x, -y, -z'
'x-1/2, -y-1/2, z-1/2'

loop_
_atom_site_label
_atom_site_type_symbol
_atom_site_fract_x
_atom_site_fract_y
_atom_site_fract_z
_atom_site_U_iso_or_equiv
_atom_site_adp_type
_atom_site_occupancy
_atom_site_symmetry_multiplicity
_atom_site_calc_flag
_atom_site_refinement_flags
Ir Ir -0.29894(4) -0.36951(3) -0.200540(19) 0.02843(17) Uani 1 1 d D
H H -0.287(17) -0.283(5) -0.245(2) 0.19(9) Uiso 1 1 d D
P1 P -0.4772(3) -0.2897(2) -0.17766(13) 0.0303(7) Uani 1 1 d .
N1 N -0.2281(9) -0.2386(7) -0.1676(4) 0.037(2) Uani 1 1 d D
C2 C -0.1327(9) -0.3626(9) -0.2395(5) 0.034(3) Uani 1 1 d .
C3 C -0.0838(11) -0.4224(10) -0.2805(6) 0.048(4) Uani 1 1 d .
H3A H -0.1258 -0.4766 -0.2943 0.058 Uiso 1 1 calc R
C4 C 0.0311(13) -0.3991(11) -0.3006(6) 0.060(4) Uani 1 1 d .
H4A H 0.0636 -0.4398 -0.3276 0.071 Uiso 1 1 calc R
C5 C 0.0963(11) -0.3199(10) -0.2825(6) 0.046(4) Uani 1 1 d .
H5A H 0.1711 -0.3068 -0.2970 0.055 Uiso 1 1 calc R
C6 C 0.0490(11) -0.2601(10) -0.2422(6) 0.047(4) Uani 1 1 d .
H6A H 0.0919 -0.2059 -0.2290 0.057 Uiso 1 1 calc R
C7 C -0.0626(10) -0.2810(9) -0.2214(5) 0.037(3) Uani 1 1 d .
C8 C -0.1202(11) -0.2186(10) -0.1831(5) 0.043(3) Uani 1 1 d .
H8A H -0.0808 -0.1634 -0.1690 0.052 Uiso 1 1 calc R
C9 C -0.2956(10) -0.1753(9) -0.1329(5) 0.035(3) Uani 1 1 d .
C10 C -0.2405(12) -0.1040(9) -0.1006(6) 0.048(4) Uani 1 1 d .
H10A H -0.1575 -0.0968 -0.0995 0.058 Uiso 1 1 calc R
C11 C -0.3138(15) -0.0420(11) -0.0690(6) 0.063(4) Uani 1 1 d .
H11A H -0.2789 0.0084 -0.0477 0.075 Uiso 1 1 calc R
C12 C -0.4360(15) -0.0549(11) -0.0693(6) 0.063(4) Uani 1 1 d .
H12A H -0.4835 -0.0137 -0.0482 0.075 Uiso 1 1 calc R
C13 C -0.4884(11) -0.1297(10) -0.1012(5) 0.046(3) Uani 1 1 d .
H13A H -0.5711 -0.1387 -0.1010 0.055 Uiso 1 1 calc R
C14 C -0.4188(11) -0.1912(8) -0.1332(5) 0.035(3) Uani 1 1 d .
C15 C -0.5551(10) -0.2306(8) -0.2372(5) 0.033(3) Uani 1 1 d .
C16 C -0.5494(10) -0.2650(10) -0.2916(5) 0.044(3) Uani 1 1 d .
H16A H -0.5037 -0.3203 -0.2987 0.053 Uiso 1 1 calc R
C17 C -0.6099(11) -0.2194(12) -0.3359(5) 0.050(4) Uani 1 1 d .
H17A H -0.6027 -0.2429 -0.3725 0.060 Uiso 1 1 calc R
C18 C -0.6796(12) -0.1408(11) -0.3266(6) 0.053(4) Uani 1 1 d .
H18A H -0.7199 -0.1101 -0.3568 0.064 Uiso 1 1 calc R
C19 C -0.6910(12) -0.1063(11) -0.2726(7) 0.059(4) Uani 1 1 d .
H19A H -0.7396 -0.0525 -0.2660 0.071 Uiso 1 1 calc R
C20 C -0.6304(11) -0.1515(9) -0.2283(5) 0.043(3) Uani 1 1 d .
H20A H -0.6399 -0.1288 -0.1917 0.051 Uiso 1 1 calc R
C21 C -0.5999(10) -0.3368(9) -0.1366(5) 0.036(3) Uani 1 1 d .
C22 C -0.7078(10) -0.3598(9) -0.1632(5) 0.037(3) Uani 1 1 d .
H22A H -0.7178 -0.3515 -0.2020 0.045 Uiso 1 1 calc R
C23 C -0.8011(12) -0.3950(11) -0.1324(7) 0.061(4) Uani 1 1 d .
H23A H -0.8740 -0.4100 -0.1507 0.073 Uiso 1 1 calc R
C24 C -0.7873(13) -0.4080(11) -0.0751(7) 0.065(4) Uani 1 1 d .
H24A H -0.8494 -0.4339 -0.0546 0.077 Uiso 1 1 calc R
C25 C -0.6793(15) -0.3821(12) -0.0483(6) 0.069(5) Uani 1 1 d .
H25A H -0.6703 -0.3882 -0.0092 0.082 Uiso 1 1 calc R
C26 C -0.5872(12) -0.3482(9) -0.0783(5) 0.046(3) Uani 1 1 d .
H26A H -0.5148 -0.3323 -0.0598 0.055 Uiso 1 1 calc R
C27 C -0.4200(10) -0.4970(8) -0.2180(5) 0.037(3) Uani 1 1 d .
H27A H -0.4803 -0.4867 -0.2485 0.045 Uiso 1 1 calc R
C28 C -0.3056(9) -0.5172(9) -0.2360(6) 0.043(3) Uani 1 1 d .
H28A H -0.3010 -0.5179 -0.2773 0.051 Uiso 1 1 calc R
C29 C -0.2219(12) -0.5906(9) -0.2073(6) 0.049(4) Uani 1 1 d .
H29A H -0.1735 -0.6211 -0.2356 0.059 Uiso 1 1 calc R
H29B H -0.2695 -0.6413 -0.1903 0.059 Uiso 1 1 calc R
C30 C -0.1376(11) -0.5450(9) -0.1612(6) 0.046(3) Uani 1 1 d .
H30A H -0.1231 -0.5928 -0.1314 0.055 Uiso 1 1 calc R
H30B H -0.0611 -0.5302 -0.1775 0.055 Uiso 1 1 calc R
C31 C -0.1870(11) -0.4521(9) -0.1352(5) 0.044(3) Uani 1 1 d .
H31A H -0.1261 -0.4120 -0.1152 0.052 Uiso 1 1 calc R
C32 C -0.2988(11) -0.4449(10) -0.1138(5) 0.042(3) Uani 1 1 d .
H32A H -0.3037 -0.3997 -0.0818 0.050 Uiso 1 1 calc R
C33 C -0.3857(11) -0.5296(10) -0.1118(5) 0.047(3) Uani 1 1 d .
H33A H -0.4361 -0.5205 -0.0796 0.056 Uiso 1 1 calc R
H33B H -0.3399 -0.5891 -0.1052 0.056 Uiso 1 1 calc R
C34 C -0.4679(12) -0.5444(9) -0.1649(6) 0.047(4) Uani 1 1 d .
H34A H -0.4780 -0.6139 -0.1716 0.057 Uiso 1 1 calc R
H34B H -0.5464 -0.5172 -0.1578 0.057 Uiso 1 1 calc R
Cl1 Cl 0.3365(5) 0.3478(5) -0.0356(2) 0.113(2) Uani 1 1 d .
Cl2 Cl 0.5239(5) 0.2100(4) -0.0588(2) 0.0966(15) Uani 1 1 d .
C35 C 0.3672(19) 0.2276(16) -0.0543(10) 0.138(10) Uani 1 1 d .
H35A H 0.3279 0.2128 -0.0905 0.166 Uiso 1 1 calc R
H35B H 0.3359 0.1835 -0.0263 0.166 Uiso 1 1 calc R
Cl3 Cl -0.1568(6) 0.2133(6) -0.0679(4) 0.159(3) Uani 1 1 d .
Cl4 Cl 0.0386(7) 0.2720(7) 0.0066(4) 0.186(3) Uani 1 1 d .
C36 C -0.064(3) 0.183(2) -0.0114(12) 0.171(12) Uani 1 1 d .
H36A H -0.0210 0.1235 -0.0203 0.205 Uiso 1 1 calc R
H36B H -0.1123 0.1696 0.0209 0.205 Uiso 1 1 calc R
B1 B 0.863(3) 0.0190(17) 0.125(2) 0.17(2) Uani 1 1 d .
F1 F 0.808(2) 0.0983(15) 0.1089(9) 0.270(13) Uani 1 1 d .
F2 F 0.9584(15) 0.0218(18) 0.1138(15) 0.308(15) Uani 1 1 d .
F3 F 0.816(2) -0.0189(18) 0.1607(12) 0.288(15) Uani 1 1 d .
F4 F 0.837(3) -0.045(2) 0.0833(13) 0.338(19) Uani 1 1 d .

loop_
_atom_site_aniso_label
_atom_site_aniso_U_11
_atom_site_aniso_U_22
_atom_site_aniso_U_33
_atom_site_aniso_U_23
_atom_site_aniso_U_13
_atom_site_aniso_U_12
Ir 0.0240(2) 0.0205(2) 0.0406(3) -0.0028(3) -0.00118(17) -0.0005(2)
P1 0.0246(16) 0.0263(18) 0.0398(18) -0.0028(15) -0.0015(14) 0.0026(14)
N1 0.039(6) 0.026(6) 0.045(6) -0.004(5) -0.007(5) -0.007(5)
C2 0.015(5) 0.028(7) 0.060(8) 0.016(7) 0.012(5) -0.005(6)
C3 0.045(8) 0.034(8) 0.068(9) -0.003(7) 0.029(7) 0.003(7)
C4 0.052(9) 0.056(10) 0.072(10) 0.000(8) 0.017(8) 0.013(8)
C5 0.027(7) 0.042(9) 0.070(10) 0.020(8) 0.011(7) 0.000(7)
C6 0.033(8) 0.044(9) 0.065(9) 0.015(8) -0.001(7) -0.013(7)
C7 0.031(7) 0.023(7) 0.057(8) 0.010(6) -0.004(6) -0.007(6)
C8 0.033(8) 0.033(8) 0.063(9) 0.006(7) -0.012(7) -0.004(6)
C9 0.027(7) 0.024(7) 0.052(8) -0.003(6) 0.001(6) 0.003(6)
C10 0.048(8) 0.026(8) 0.070(9) -0.020(7) -0.013(7) -0.010(6)
C11 0.080(12) 0.040(9) 0.068(10) -0.021(8) -0.010(9) -0.020(9)
C12 0.077(12) 0.043(9) 0.067(10) -0.023(8) -0.002(8) 0.003(9)
C13 0.045(7) 0.044(8) 0.048(8) 0.001(8) 0.002(6) 0.007(8)
C14 0.052(8) 0.021(7) 0.031(7) -0.006(6) 0.007(6) 0.012(6)
C15 0.046(8) 0.019(7) 0.032(7) -0.006(6) -0.007(6) -0.002(6)
C16 0.027(7) 0.046(9) 0.059(9) 0.001(7) -0.004(6) -0.010(6)
C17 0.034(8) 0.084(12) 0.032(7) 0.010(8) -0.009(6) -0.011(8)
C18 0.055(9) 0.053(10) 0.051(9) 0.030(8) -0.016(7) -0.014(8)
C19 0.051(9) 0.052(10) 0.072(11) 0.014(9) -0.019(8) 0.010(7)
C20 0.043(8) 0.034(8) 0.050(8) 0.001(6) -0.005(6) -0.006(6)
C21 0.030(7) 0.031(7) 0.046(8) 0.000(6) 0.003(6) 0.005(6)
C22 0.038(7) 0.027(7) 0.047(7) -0.003(6) -0.003(6) 0.007(6)
C23 0.039(8) 0.064(11) 0.081(11) 0.007(9) 0.008(8) -0.006(8)
C24 0.046(9) 0.054(10) 0.096(13) 0.012(9) 0.036(9) -0.003(8)
C25 0.090(13) 0.071(12) 0.046(8) 0.006(9) 0.021(9) -0.012(10)
C26 0.050(8) 0.043(9) 0.046(8) -0.001(7) 0.010(7) -0.009(7)
C27 0.032(7) 0.024(7) 0.054(8) -0.001(6) -0.018(6) -0.013(6)
C28 0.012(6) 0.029(7) 0.089(10) -0.017(7) 0.017(6) -0.001(5)
C29 0.051(9) 0.019(7) 0.078(10) -0.012(7) 0.015(7) 0.005(6)
C30 0.040(8) 0.018(7) 0.081(10) 0.010(7) 0.001(7) 0.005(6)
C31 0.042(8) 0.035(8) 0.052(8) 0.008(7) -0.024(7) -0.002(6)
C32 0.044(8) 0.046(8) 0.036(7) 0.013(6) -0.008(6) -0.004(7)
C33 0.049(8) 0.040(8) 0.052(8) 0.013(7) 0.008(7) -0.001(7)
C34 0.053(8) 0.015(7) 0.076(10) -0.007(7) 0.014(7) -0.010(6)
Cl1 0.108(4) 0.143(6) 0.085(3) -0.029(3) -0.021(3) 0.033(4)
Cl2 0.104(4) 0.073(3) 0.112(4) -0.015(3) -0.003(3) 0.006(3)
C35 0.126(19) 0.097(18) 0.19(2) 0.061(17) -0.082(17) -0.035(15)
Cl3 0.108(5) 0.142(6) 0.228(8) 0.064(6) 0.028(5) 0.005(4)
Cl4 0.149(7) 0.187(8) 0.226(9) -0.039(7) 0.043(6) -0.014(6)
C36 0.17(3) 0.14(3) 0.20(3) 0.07(2) 0.04(2) 0.02(2)
B1 0.16(3) 0.029(13) 0.34(5) 0.04(2) 0.22(4) 0.016(16)
F1 0.36(3) 0.192(19) 0.27(2) 0.104(17) 0.18(2) 0.16(2)
F2 0.089(12) 0.25(3) 0.58(5) 0.00(3) 0.08(2) -0.052(15)
F3 0.29(3) 0.20(2) 0.38(3) 0.09(2) 0.22(3) 0.074(19)
F4 0.42(4) 0.25(3) 0.34(4) -0.16(3) -0.13(3) -0.01(3)

loop_
_atom_type_symbol
_atom_type_description
_atom_type_scat_dispersion_real
_atom_type_scat_dispersion_imag
_atom_type_scat_source
C C 0.0033 0.0016 'International Tables Vol C Tables 4.2.6.8 and 6.1.1.4'
H H 0.0000 0.0000 'International Tables Vol C Tables 4.2.6.8 and 6.1.1.4'
B B 0.0013 0.0007 'International Tables Vol C Tables 4.2.6.8 and 6.1.1.4'
N N 0.0061 0.0033 'International Tables Vol C Tables 4.2.6.8 and 6.1.1.4'
F F 0.0171 0.0103 'International Tables Vol C Tables 4.2.6.8 and 6.1.1.4'
P P 0.1023 0.0942 'International Tables Vol C Tables 4.2.6.8 and 6.1.1.4'
Cl Cl 0.1484 0.1585 'International Tables Vol C Tables 4.2.6.8 and 6.1.1.4'
Ir Ir -1.4442 7.9887 'International Tables Vol C Tables 4.2.6.8 and 6.1.1.4'

loop_
_geom_angle_atom_site_label_1
_geom_angle_atom_site_label_2
_geom_angle_atom_site_label_3
_geom_angle
H Ir N1 64.4(9)
H Ir C2 65(8)
N1 Ir C2 78.4(4)
H Ir C28 116(3)
N1 Ir C28 159.8(4)
C2 Ir C28 83.8(4)
H Ir C27 122(3)
N1 Ir C27 162.3(4)
C2 Ir C27 119.3(5)
C28 Ir C27 36.5(4)
H Ir C31 140(6)
N1 Ir C31 88.9(4)
C2 Ir C31 81.3(5)
C28 Ir C31 79.1(5)
C27 Ir C31 92.9(4)
H Ir C32 157.6(17)
N1 Ir C32 93.6(4)
C2 Ir C32 116.1(4)
C28 Ir C32 85.8(5)
C27 Ir C32 78.2(4)
C31 Ir C32 34.9(4)
H Ir P1 84(7)
N1 Ir P1 80.1(3)
C2 Ir P1 147.9(3)
C28 Ir P1 120.0(3)
C27 Ir P1 84.0(3)
C31 Ir P1 121.8(4)
C32 Ir P1 88.6(3)
C14 P1 C15 105.7(5)
C14 P1 C21 102.4(5)
C15 P1 C21 103.0(5)
C14 P1 Ir 100.9(4)
C15 P1 Ir 114.4(4)
C21 P1 Ir 128.0(4)
C8 N1 C9 123.2(10)
C8 N1 Ir 114.6(9)
C9 N1 Ir 122.2(8)
C3 C2 C7 116.6(10)
C3 C2 Ir 130.6(9)
C7 C2 Ir 112.8(9)
C2 C3 C4 118.7(12)
C5 C4 C3 123.4(13)
C4 C5 C6 118.5(12)
C5 C6 C7 119.6(13)
C6 C7 C8 122.5(12)
C6 C7 C2 123.1(12)
C8 C7 C2 114.2(11)
N1 C8 C7 119.9(12)
C10 C9 C14 122.4(11)
C10 C9 N1 121.3(11)
C14 C9 N1 116.3(10)
C9 C10 C11 117.9(12)
C12 C11 C10 120.8(13)
C11 C12 C13 119.8(14)
C12 C13 C14 120.7(13)
C13 C14 C9 118.3(11)
C13 C14 P1 124.8(10)
C9 C14 P1 116.9(9)
C16 C15 C20 117.1(11)
C16 C15 P1 122.5(9)
C20 C15 P1 120.2(9)
C15 C16 C17 121.4(13)
C18 C17 C16 120.5(13)
C17 C18 C19 119.9(13)
C20 C19 C18 119.7(14)
C19 C20 C15 121.3(13)
C22 C21 C26 119.0(11)
C22 C21 P1 119.9(9)
C26 C21 P1 121.1(9)
C21 C22 C23 120.2(12)
C24 C23 C22 120.5(13)
C23 C24 C25 119.0(13)
C26 C25 C24 120.7(14)
C25 C26 C21 120.5(13)
C28 C27 C34 121.4(11)
C28 C27 Ir 69.9(6)
C34 C27 Ir 113.9(8)
C27 C28 C29 123.5(12)
C27 C28 Ir 73.6(7)
C29 C28 Ir 115.3(9)
C28 C29 C30 113.5(10)
C31 C30 C29 113.7(10)
C32 C31 C30 123.8(12)
C32 C31 Ir 74.3(7)
C30 C31 Ir 109.9(8)
C31 C32 C33 123.4(13)
C31 C32 Ir 70.9(7)
C33 C32 Ir 113.1(8)
C32 C33 C34 115.9(10)
C27 C34 C33 113.6(10)
Cl1 C35 Cl2 110.3(11)
Cl3 C36 Cl4 113.7(15)
F2 B1 F3 132(5)
F2 B1 F1 110(2)
F3 B1 F1 112(2)
F2 B1 F4 91(3)
F3 B1 F4 99(3)
F1 B1 F4 104(5)
B1 F2 F4 50(3)
B1 F4 F2 38.7(13)

loop_
_geom_bond_atom_site_label_1
_geom_bond_atom_site_label_2
_geom_bond_distance
Ir H 1.59(2)
Ir N1 2.095(9)
Ir C2 2.101(10)
Ir C28 2.188(12)
Ir C27 2.234(11)
Ir C31 2.255(11)
Ir C32 2.298(11)
Ir P1 2.346(3)
P1 C14 1.817(12)
P1 C15 1.818(11)
P1 C21 1.822(12)
N1 C8 1.298(15)
N1 C9 1.425(14)
C2 C3 1.394(17)
C2 C7 1.419(16)
C3 C4 1.418(18)
C4 C5 1.365(19)
C5 C6 1.375(18)
C6 C7 1.383(16)
C7 C8 1.415(17)
C9 C10 1.371(16)
C9 C14 1.389(16)
C10 C11 1.409(19)
C11 C12 1.37(2)
C12 C13 1.387(18)
C13 C14 1.387(16)
C15 C16 1.374(16)
C15 C20 1.390(16)
C16 C17 1.375(17)
C17 C18 1.349(19)
C18 C19 1.37(2)
C19 C20 1.373(17)
C21 C22 1.372(15)
C21 C26 1.391(16)
C22 C23 1.376(18)
C23 C24 1.37(2)
C24 C25 1.39(2)
C25 C26 1.350(18)
C27 C28 1.386(15)
C27 C34 1.526(17)
C28 C29 1.514(17)
C29 C30 1.545(17)
C30 C31 1.523(17)
C31 C32 1.365(17)
C32 C33 1.511(17)
C33 C34 1.542(17)
Cl1 C35 1.74(2)
Cl2 C35 1.77(2)
Cl3 C36 1.71(3)
Cl4 C36 1.71(3)
B1 F2 1.10(3)
B1 F3 1.13(3)
B1 F1 1.30(3)
B1 F4 1.35(5)
F2 F4 1.76(3)
